data_4083372
loop_
_publ_author_name
'Albert, Joan'
'Bosque, Ramon'
'Cadena, Magali'
'D&#x2019;Andrea, Luc\'ia'
'Granell, Jaume'
'Gonz\'alez, Asensio'
'Quirante, Josefina'
'Calvis, Carmen'
'Messeguer, Ramon'
'Bad\'ia, Josefa'
'Baldom\`a, Laura'
'Calvet, Teresa'
'Font-Bardia, Merc\`e'

_publ_section_title
;
 A New Family of Doubly Cyclopalladated Diimines. A Remarkable Effect of
 the Linker between the Metalated Units on Their Cytotoxicity
;
_journal_issue 11
_journal_name_full Organometallics
_journal_page_first 2862
_journal_paper_doi 10.1021/om500382f
_journal_volume 33
_journal_year 2014
_chemical_formula_moiety 'C28 H18 D10 Cl2 N4 O2 Pd2, 2(C D Cl3)'
_chemical_formula_sum 'C30 H18 Cl8 D12 N4 O2 Pd2'
_chemical_formula_weight 987.05
_chemical_name_systematic
;
 ?
;
_space_group_crystal_system monoclinic
_space_group_IT_number 14
_space_group_name_Hall '-P 2ybc'
_space_group_name_H-M_alt 'P 1 21/c 1'
_symmetry_space_group_name_Hall '-P 2ybc'
_symmetry_space_group_name_H-M 'P 1 21/c 1'
_atom_sites_solution_hydrogens difmap
_audit_creation_method SHELXL-97
_cell_angle_alpha 90
_cell_angle_beta 104.60(3)
_cell_angle_gamma 90
_cell_formula_units_Z 2
_cell_length_a 11.573(6)
_cell_length_b 8.563(3)
_cell_length_c 19.512(8)
_cell_measurement_reflns_used 253
_cell_measurement_temperature 293(2)
_cell_measurement_theta_max 30
_cell_measurement_theta_min 3
_cell_volume 1871.2(14)
_computing_cell_refinement 'AUTOMAR (Claudio Klein, 2007)'
_computing_data_collection 'MARXDS (Claudio Klein, 2005)'
_computing_data_reduction 'MARSCALE (Claudio Klein, 2007)'
_computing_molecular_graphics 'ORTEP (Brueggermann and Smith, 1990)'
_computing_publication_material 'PLATON (Spek, 1990)'
_computing_structure_refinement 'SHELXL-97 (Sheldrick, 1997)'
_computing_structure_solution 'SHELXS-97 (Sheldrick, 1997)'
_diffrn_ambient_temperature 293(2)
_diffrn_measured_fraction_theta_full 0.959
_diffrn_measured_fraction_theta_max 0.875
_diffrn_measurement_device_type 'MAR345 with image plate detector'
_diffrn_measurement_method 'phi scan'
_diffrn_radiation_monochromator graphite
_diffrn_radiation_source 'fine-focus sealed tube'
_diffrn_radiation_type MoK\a
_diffrn_radiation_wavelength 0.71073
_diffrn_reflns_av_R_equivalents 0.0542
_diffrn_reflns_av_sigmaI/netI 0.0725
_diffrn_reflns_Laue_measured_fraction_full 0.959
_diffrn_reflns_Laue_measured_fraction_max 0.875
_diffrn_reflns_limit_h_max 17
_diffrn_reflns_limit_h_min -17
_diffrn_reflns_limit_k_max 12
_diffrn_reflns_limit_k_min -12
_diffrn_reflns_limit_l_max 27
_diffrn_reflns_limit_l_min -27
_diffrn_reflns_number 19920
_diffrn_reflns_point_group_measured_fraction_full 0.959
_diffrn_reflns_point_group_measured_fraction_max 0.875
_diffrn_reflns_theta_full 25.000
_diffrn_reflns_theta_max 32.408
_diffrn_reflns_theta_min 2.612
_exptl_absorpt_coefficient_mu 1.566
_exptl_crystal_density_diffrn 1.752
_exptl_crystal_description prism
_exptl_crystal_F_000 964
_exptl_crystal_size_max 0.2
_exptl_crystal_size_mid 0.1
_exptl_crystal_size_min 0.1
_refine_diff_density_max 1.018
_refine_diff_density_min -0.893
_refine_diff_density_rms 0.094
_refine_ls_extinction_method none
_refine_ls_goodness_of_fit_ref 1.174
_refine_ls_hydrogen_treatment refxyz
_refine_ls_matrix_type full
_refine_ls_number_parameters 253
_refine_ls_number_reflns 5876
_refine_ls_number_restraints 24
_refine_ls_restrained_S_all 1.173
_refine_ls_R_factor_all 0.1075
_refine_ls_R_factor_gt 0.0672
_refine_ls_shift/su_max 0.001
_refine_ls_shift/su_mean 0.000
_refine_ls_structure_factor_coef Fsqd
_refine_ls_weighting_details
;
 w=1/[\s^2^(Fo^2^)+(0.0658P)^2^+0.4805P]
 where P=(Fo^2^+2Fc^2^)/3
;
_refine_ls_weighting_scheme calc
_refine_ls_wR_factor_gt 0.1571
_refine_ls_wR_factor_ref 0.1752
_reflns_Friedel_coverage 0.000
_reflns_number_gt 4182
_reflns_number_total 5876
_reflns_threshold_expression 'I > 2\s(I)'
_cod_data_source_file om500382f_si_003.cif
_cod_data_source_block jalm62a
_cod_depositor_comments 'Adding full bibliography for 4083372--4083374.cif.'
_cod_database_code 4083372
_shelx_space_group_comment
;
The symmetry employed for this shelxl refinement is uniquely defined
by the following loop, which should always be used as a source of
symmetry information in preference to the above space-group names.
They are only intended as comments.
;

loop_
_space_group_symop_operation_xyz
'x, y, z'
'-x, y+1/2, -z+1/2'
'-x, -y, -z'
'x, -y-1/2, z-1/2'

loop_
_atom_site_label
_atom_site_type_symbol
_atom_site_fract_x
_atom_site_fract_y
_atom_site_fract_z
_atom_site_U_iso_or_equiv
_atom_site_adp_type
_atom_site_occupancy
_atom_site_site_symmetry_order
_atom_site_calc_flag
_atom_site_refinement_flags_posn
_atom_site_refinement_flags_adp
Pd1 Pd 0.27513(3) 0.85119(4) 0.56384(2) 0.05111(13) Uani 1 1 d . U
Cl1 Cl 0.19703(11) 0.94787(17) 0.65914(7) 0.0667(3) Uani 1 1 d . U
O1 O 0.5774(4) 0.6260(5) 0.4115(3) 0.0866(13) Uani 1 1 d D .
N1 N 0.1174(4) 0.8618(5) 0.4888(2) 0.0585(9) Uani 1 1 d . .
N2 N 0.4384(3) 0.8237(4) 0.6345(2) 0.0487(8) Uani 1 1 d . .
C1 C 0.3341(4) 0.7712(6) 0.4820(2) 0.0574(11) Uani 1 1 d . .
C2 C 0.4480(4) 0.7261(6) 0.4796(3) 0.0594(11) Uani 1 1 d D .
H2 H 0.506(4) 0.731(7) 0.5199(17) 0.071 Uiso 1 1 d D U
C3 C 0.4694(5) 0.6722(6) 0.4166(3) 0.0658(13) Uani 1 1 d . .
C4 C 0.3779(7) 0.6607(7) 0.3584(4) 0.0771(15) Uani 1 1 d D .
H4 H 0.384(6) 0.616(8) 0.318(2) 0.093 Uiso 1 1 d D U
C5 C 0.2614(6) 0.7055(8) 0.3580(3) 0.0711(14) Uani 1 1 d D .
H5 H 0.206(4) 0.696(7) 0.3167(19) 0.085 Uiso 1 1 d D U
C6 C 0.2413(4) 0.7616(6) 0.4205(3) 0.0596(11) Uani 1 1 d . .
C7 C 0.1244(5) 0.8150(7) 0.4267(3) 0.0685(13) Uani 1 1 d D .
H7 H 0.060(4) 0.814(7) 0.390(2) 0.082 Uiso 1 1 d D U
C8 C 0.0036(4) 0.9100(6) 0.4988(3) 0.0565(10) Uani 1 1 d D .
H8A H -0.050(4) 0.876(5) 0.4596(14) 0.068 Uiso 1 1 d D U
H8 H -0.008(4) 0.866(5) 0.5387(13) 0.068 Uiso 1 1 d D U
C9 C 0.6783(6) 0.6536(9) 0.4677(4) 0.095(2) Uani 1 1 d D .
H9 H 0.688(4) 0.7583(13) 0.473(2) 0.142 Uiso 1 1 d D U
H9B H 0.666(3) 0.608(7) 0.5071(10) 0.142 Uiso 1 1 d D U
H9A H 0.7422(13) 0.610(7) 0.4557(18) 0.142 Uiso 1 1 d D U
C10 C 0.5323(5) 0.9158(7) 0.6338(3) 0.0677(13) Uani 1 1 d D .
D10 D 0.525(5) 0.988(5) 0.600(2) 0.081 Uiso 1 1 d D U
C11 C 0.6372(5) 0.9057(8) 0.6852(4) 0.0789(16) Uani 1 1 d D .
D11 D 0.700(4) 0.967(7) 0.684(4) 0.095 Uiso 1 1 d D U
C12 C 0.6489(6) 0.7941(9) 0.7335(4) 0.0853(18) Uani 1 1 d D .
D12 D 0.7270(19) 0.784(8) 0.756(3) 0.102 Uiso 1 1 d D U
C13 C 0.5559(6) 0.6912(9) 0.7332(3) 0.0779(16) Uani 1 1 d D .
D13 D 0.563(6) 0.611(6) 0.764(3) 0.094 Uiso 1 1 d D U
C14 C 0.4506(5) 0.7130(7) 0.6829(3) 0.0672(13) Uani 1 1 d . .
D14 D 0.377(6) 0.645(7) 0.677(3) 0.081 Uiso 1 1 d . U
Cl2 Cl -0.0525(3) 1.0251(4) 0.9059(2) 0.1646(12) Uani 1 1 d . .
Cl3 Cl -0.0400(2) 1.0107(4) 0.76133(14) 0.1357(9) Uani 1 1 d . .
Cl4 Cl 0.1241(2) 1.1944(3) 0.86054(15) 0.1248(8) Uani 1 1 d . .
C15 C -0.0194(6) 1.1245(8) 0.8364(4) 0.0795(17) Uani 1 1 d . .
D15 D -0.072(6) 1.201(9) 0.829(4) 0.095 Uiso 1 1 d . U

loop_
_atom_site_aniso_label
_atom_site_aniso_U_11
_atom_site_aniso_U_22
_atom_site_aniso_U_33
_atom_site_aniso_U_23
_atom_site_aniso_U_13
_atom_site_aniso_U_12
Pd1 0.0472(2) 0.0544(2) 0.0516(2) 0.00060(13) 0.01203(14) 0.00127(14)
Cl1 0.0614(7) 0.0753(8) 0.0643(7) -0.0053(6) 0.0178(5) -0.0007(6)
O1 0.084(3) 0.095(3) 0.087(3) -0.007(2) 0.033(2) 0.007(2)
N1 0.052(2) 0.059(2) 0.063(2) 0.0028(17) 0.0113(17) 0.0023(17)
N2 0.0482(19) 0.048(2) 0.050(2) 0.0003(14) 0.0133(14) 0.0022(14)
C1 0.060(3) 0.056(3) 0.057(2) 0.0028(19) 0.017(2) 0.001(2)
C2 0.057(3) 0.060(3) 0.062(3) 0.002(2) 0.016(2) 0.000(2)
C3 0.068(3) 0.067(3) 0.066(3) 0.004(2) 0.024(2) 0.000(2)
C4 0.088(4) 0.077(4) 0.071(4) -0.003(3) 0.029(3) 0.001(3)
C5 0.078(4) 0.077(4) 0.061(3) 0.000(3) 0.022(3) 0.001(3)
C6 0.058(3) 0.059(3) 0.060(3) 0.000(2) 0.014(2) 0.000(2)
C7 0.061(3) 0.074(3) 0.066(3) 0.001(2) 0.008(2) -0.001(3)
C8 0.053(2) 0.065(3) 0.050(3) 0.002(2) 0.0108(18) 0.001(2)
C9 0.073(4) 0.116(6) 0.102(5) -0.013(4) 0.034(4) 0.003(4)
C10 0.061(3) 0.065(3) 0.076(4) 0.006(3) 0.016(2) -0.001(2)
C11 0.065(3) 0.076(4) 0.090(4) 0.004(3) 0.010(3) -0.003(3)
C12 0.072(4) 0.093(5) 0.085(4) 0.001(4) 0.008(3) 0.001(4)
C13 0.078(4) 0.082(4) 0.070(4) 0.007(3) 0.011(3) 0.010(3)
C14 0.064(3) 0.071(3) 0.066(3) 0.003(2) 0.015(2) 0.002(3)
Cl2 0.211(3) 0.125(2) 0.192(3) 0.0121(19) 0.114(3) 0.007(2)
Cl3 0.1289(18) 0.147(2) 0.1194(18) -0.0228(15) 0.0092(14) 0.0235(16)
Cl4 0.1022(15) 0.1343(19) 0.1362(19) -0.0054(15) 0.0270(13) -0.0031(13)
C15 0.076(4) 0.082(4) 0.083(4) -0.002(3) 0.023(3) 0.006(3)

loop_
_atom_type_symbol
_atom_type_description
_atom_type_scat_dispersion_real
_atom_type_scat_dispersion_imag
_atom_type_scat_source
C C 0.0033 0.0016 'International Tables Vol C Tables 4.2.6.8 and 6.1.1.4'
H H 0.0000 0.0000 'International Tables Vol C Tables 4.2.6.8 and 6.1.1.4'
Cl Cl 0.1484 0.1585 'International Tables Vol C Tables 4.2.6.8 and 6.1.1.4'
N N 0.0061 0.0033 'International Tables Vol C Tables 4.2.6.8 and 6.1.1.4'
O O 0.0106 0.0060 'International Tables Vol C Tables 4.2.6.8 and 6.1.1.4'
Pd Pd -0.9988 1.0072 'International Tables Vol C Tables 4.2.6.8 and 6.1.1.4'
D D 0.0000 0.0000 'International Tables Vol C Tables 4.2.6.8 and 6.1.1.4'

loop_
_geom_angle_atom_site_label_1
_geom_angle_atom_site_label_2
_geom_angle_atom_site_label_3
_geom_angle
_geom_angle_site_symmetry_1
_geom_angle_site_symmetry_3
C1 Pd1 N1 82.3(2) . .
C1 Pd1 N2 93.17(18) . .
N1 Pd1 N2 174.76(16) . .
C1 Pd1 Cl1 177.86(14) . .
N1 Pd1 Cl1 95.59(14) . .
N2 Pd1 Cl1 88.96(12) . .
C3 O1 C9 120.0(5) . .
C7 N1 C8 119.3(4) . .
C7 N1 Pd1 113.8(4) . .
C8 N1 Pd1 126.9(3) . .
C14 N2 C10 119.1(4) . .
C14 N2 Pd1 118.5(3) . .
C10 N2 Pd1 122.3(3) . .
C2 C1 C6 119.1(5) . .
C2 C1 Pd1 129.7(4) . .
C6 C1 Pd1 111.2(4) . .
C1 C2 C3 120.3(5) . .
C1 C2 H2 118(4) . .
C3 C2 H2 122(4) . .
O1 C3 C4 117.8(5) . .
O1 C3 C2 122.7(5) . .
C4 C3 C2 119.4(5) . .
C3 C4 C5 122.4(6) . .
C3 C4 H4 124(4) . .
C5 C4 H4 113(4) . .
C6 C5 C4 117.8(5) . .
C6 C5 H5 125(4) . .
C4 C5 H5 117(4) . .
C5 C6 C1 120.9(5) . .
C5 C6 C7 123.1(5) . .
C1 C6 C7 116.0(5) . .
N1 C7 C6 116.8(5) . .
N1 C7 H7 121(4) . .
C6 C7 H7 122(4) . .
N1 C8 C8 110.4(5) . 3_576
N1 C8 H8A 104(4) . .
C8 C8 H8A 108(3) 3_576 .
N1 C8 H8 109(4) . .
C8 C8 H8 112(3) 3_576 .
H8A C8 H8 112.2(17) . .
O1 C9 H9 108.1(10) . .
O1 C9 H9B 108.3(11) . .
H9 C9 H9B 111.4(12) . .
O1 C9 H9A 107.5(10) . .
H9 C9 H9A 110.9(12) . .
H9B C9 H9A 110.5(12) . .
N2 C10 C11 121.7(5) . .
N2 C10 D10 119(4) . .
C11 C10 D10 119(4) . .
C12 C11 C10 118.6(6) . .
C12 C11 D11 120(4) . .
C10 C11 D11 121(4) . .
C11 C12 C13 120.9(6) . .
C11 C12 D12 109(5) . .
C13 C12 D12 128(5) . .
C14 C13 C12 117.7(6) . .
C14 C13 D13 120(5) . .
C12 C13 D13 123(4) . .
N2 C14 C13 121.7(6) . .
N2 C14 D14 113(3) . .
C13 C14 D14 125(3) . .
Cl4 C15 Cl2 110.4(4) . .
Cl4 C15 Cl3 110.3(4) . .
Cl2 C15 Cl3 112.2(4) . .
Cl4 C15 D15 112(5) . .
Cl2 C15 D15 102(5) . .
Cl3 C15 D15 110(5) . .

loop_
_geom_bond_atom_site_label_1
_geom_bond_atom_site_label_2
_geom_bond_distance
_geom_bond_site_symmetry_2
Pd1 C1 2.008(5) .
Pd1 N1 2.034(4) .
Pd1 N2 2.052(4) .
Pd1 Cl1 2.4099(16) .
O1 C3 1.338(7) .
O1 C9 1.407(8) .
N1 C7 1.297(7) .
N1 C8 1.440(7) .
N2 C14 1.320(7) .
N2 C10 1.346(7) .
C1 C2 1.386(7) .
C1 C6 1.396(7) .
C2 C3 1.394(7) .
C2 H2 0.899(10) .
C3 C4 1.347(9) .
C4 C5 1.399(9) .
C4 H4 0.900(10) .
C5 C6 1.383(8) .
C5 H5 0.901(10) .
C6 C7 1.462(8) .
C7 H7 0.899(10) .
C8 C8 1.544(11) 3_576
C8 H8A 0.903(10) .
C8 H8 0.903(10) .
C9 H9 0.906(7) .
C9 H9B 0.905(7) .
C9 H9A 0.909(7) .
C10 C11 1.368(8) .
C10 D10 0.901(10) .
C11 C12 1.325(10) .
C11 D11 0.898(10) .
C12 C13 1.389(10) .
C12 D12 0.903(10) .
C13 C14 1.371(8) .
C13 D13 0.903(10) .
C14 D14 1.01(6) .
Cl2 C15 1.723(8) .
Cl3 C15 1.726(7) .
Cl4 C15 1.715(7) .
C15 D15 0.88(7) .
